data_7719361
loop_
_publ_author_name
'Zan, Hong-Zhao'
'Wang, Xiao-Zhong'
'Zhao, Hai-Xin'
'Wang, Shou-Wang'
'Chen, Lei'
'Wang, Hao-Yuan'
'Zhao, Lai-Zhi'
'Zhang, Xiao-De'
'Kong, Xiang-Wen'

_publ_section_title
;
 Stable zero-dimensional hybrid indium-based halides with yellow to orange
 light emission.
;
_journal_issue 37
_journal_name_full 'Dalton transactions (Cambridge, England : 2003)'
_journal_page_first 13909
_journal_page_last 13917
_journal_paper_doi 10.1039/d5dt01382h
_journal_volume 54
_journal_year 2025
_chemical_formula_moiety '2(Br3 In0.5), 3(C7 H8 N3), Br'
_chemical_formula_sum 'C21 H24 Br7 In N9'
_chemical_formula_weight 1076.68
_space_group_crystal_system triclinic
_space_group_IT_number 2
_space_group_name_Hall '-P 1'
_space_group_name_H-M_alt 'P -1'
_atom_sites_solution_hydrogens mixed
_audit_creation_date 2025-04-16
_audit_creation_method
;
Olex2 1.5
(compiled 2024.02.16 svn.r378c4104 for OlexSys, GUI svn.r6928)
;
_audit_update_record
;
2025-07-20 deposited with the CCDC.	2025-08-19 downloaded from the CCDC.
;
_cell_angle_alpha 102.963(5)
_cell_angle_beta 100.070(5)
_cell_angle_gamma 90.832(5)
_cell_formula_units_Z 2
_cell_length_a 9.1392(15)
_cell_length_b 9.7127(14)
_cell_length_c 21.821(4)
_cell_measurement_reflns_used 9236
_cell_measurement_temperature 298
_cell_measurement_theta_max 25.553
_cell_measurement_theta_min 2.298
_cell_volume 1855.6(5)
_computing_cell_refinement 'SAINT V8.40A (Bruker, 2019)'
_computing_data_reduction 'SAINT V8.40A (Bruker, 2019)'
_computing_molecular_graphics 'Olex2 1.5 (Dolomanov et al., 2009)'
_computing_publication_material 'Olex2 1.5 (Dolomanov et al., 2009)'
_computing_structure_refinement 'SHELXL 2018/3 (Sheldrick, 2015)'
_computing_structure_solution 'SHELXT 2014/5 (Sheldrick, 2014)'
_diffrn_ambient_temperature 298.00
_diffrn_measured_fraction_theta_full 0.997
_diffrn_measured_fraction_theta_max 0.997
_diffrn_measurement_device_type 'Bruker APEX-II CCD'
_diffrn_radiation_type MoK\a
_diffrn_radiation_wavelength 0.71076
_diffrn_reflns_av_R_equivalents 0.0815
_diffrn_reflns_av_unetI/netI 0.0660
_diffrn_reflns_Laue_measured_fraction_full 0.997
_diffrn_reflns_Laue_measured_fraction_max 0.997
_diffrn_reflns_limit_h_max 10
_diffrn_reflns_limit_h_min -10
_diffrn_reflns_limit_k_max 11
_diffrn_reflns_limit_k_min -11
_diffrn_reflns_limit_l_max 25
_diffrn_reflns_limit_l_min -25
_diffrn_reflns_number 31363
_diffrn_reflns_point_group_measured_fraction_full 0.997
_diffrn_reflns_point_group_measured_fraction_max 0.997
_diffrn_reflns_theta_full 25.026
_diffrn_reflns_theta_max 25.026
_diffrn_reflns_theta_min 2.151
_diffrn_source_current 30.0
_diffrn_source_power 1.5
_diffrn_source_voltage 50.0
_exptl_absorpt_coefficient_mu 8.198
_exptl_absorpt_correction_T_max 0.7457
_exptl_absorpt_correction_T_min 0.3268
_exptl_absorpt_correction_type multi-scan
_exptl_absorpt_process_details
;
SADABS-2016/2 (Bruker,2016/2) was used for absorption correction.
wR2(int) was 0.1608 before and 0.0916 after correction.
The Ratio of minimum to maximum transmission is 0.4382.
The \l/2 correction factor is Not present.
;
_exptl_crystal_colour 'clear whiteish colourless'
_exptl_crystal_colour_lustre clear
_exptl_crystal_colour_modifier whiteish
_exptl_crystal_colour_primary colourless
_exptl_crystal_density_diffrn 1.927
_exptl_crystal_description block
_exptl_crystal_F_000 1014
_exptl_crystal_size_max 0.22
_exptl_crystal_size_mid 0.21
_exptl_crystal_size_min 0.2
_refine_diff_density_max 2.169
_refine_diff_density_min -1.264
_refine_diff_density_rms 0.243
_refine_ls_extinction_method none
_refine_ls_goodness_of_fit_ref 1.035
_refine_ls_hydrogen_treatment constr
_refine_ls_matrix_type full
_refine_ls_number_parameters 347
_refine_ls_number_reflns 6523
_refine_ls_number_restraints 0
_refine_ls_restrained_S_all 1.035
_refine_ls_R_factor_all 0.0888
_refine_ls_R_factor_gt 0.0670
_refine_ls_shift/su_max 0.000
_refine_ls_shift/su_mean 0.000
_refine_ls_structure_factor_coef Fsqd
_refine_ls_weighting_details 'w=1/[\s^2^(Fo^2^)+(0.1281P)^2^+12.9014P] where P=(Fo^2^+2Fc^2^)/3'
_refine_ls_weighting_scheme calc
_refine_ls_wR_factor_gt 0.2024
_refine_ls_wR_factor_ref 0.2192
_reflns_Friedel_coverage 0.000
_reflns_number_gt 4816
_reflns_number_total 6523
_reflns_threshold_expression 'I > 2\s(I)'
_cod_data_source_file d5dt01382h2.cif
_cod_data_source_block (ABI)3(InBr6)Br
_cod_depositor_comments 'Adding full bibliography for 7719359--7719361.cif.'
_cod_database_code 7719361
_shelx_shelxl_version_number 2018/3
_shelx_space_group_comment
;
The symmetry employed for this shelxl refinement is uniquely defined
by the following loop, which should always be used as a source of
symmetry information in preference to the above space-group names.
They are only intended as comments.
;
_shelx_estimated_absorpt_t_max 0.291
_shelx_estimated_absorpt_t_min 0.266
_olex2_refinement_description
;
1. Fixed Uiso
 At 1.2 times of:
  All C(H) groups, All N(H) groups, All N(H,H) groups
2.a Rotating group:
 N3(H00l,H00m)
2.b Aromatic/amide H refined with riding coordinates:
 N7(H00A), N5(H00d), N2(H00i), N8(H00E), N6(H00F), N1(H00k), C1(H00J),
 C15(H00O), C20(H00Q), C6(H00S), C3(H00T), C9(H00W), C13(H00X), C16(H011),
 C8(H012), C2(H014), C17(H015), C12(H016)
2.c X=CH2 refined with riding coordinates:
 N4(H00g,H00h), N9(H00b,H00c)
;
_smtbx_masks_special_details
;
A solvent mask was calculated and 163 electrons were 
found in a volume of 351\%A^3^ in 2 voids per unit cell. 
This is consistent with the presence of 
6.667[CH3OH], 2.2[H20] per Asymmetric Unit 
which account for 164 electrons 
per unit cell.
;
_smtbx_masks_void_probe_radius 1.2
_smtbx_masks_void_truncation_radius 1.2
_olex2_submission_special_instructions 'No special instructions were received'

loop_
_space_group_symop_operation_xyz
'x, y, z'
'-x, -y, -z'

loop_
_atom_site_label
_atom_site_type_symbol
_atom_site_fract_x
_atom_site_fract_y
_atom_site_fract_z
_atom_site_U_iso_or_equiv
_atom_site_adp_type
_atom_site_occupancy
_atom_site_site_symmetry_order
_atom_site_calc_flag
_atom_site_refinement_flags_posn
_atom_site_refinement_flags_adp
_atom_site_refinement_flags_occupancy
_atom_site_disorder_assembly
_atom_site_disorder_group
In01 In 1.000000 0.000000 0.500000 0.0286(3) Uani 1 2 d S . P . .
In02 In -0.500000 0.500000 0.000000 0.0400(3) Uani 1 2 d S . P . .
Br03 Br 1.03239(15) 0.23987(11) 0.59176(5) 0.0457(3) Uani 1 1 d . . . . .
Br04 Br 0.98175(16) 0.15581(12) 0.41126(6) 0.0496(3) Uani 1 1 d . . . . .
Br05 Br -0.45641(15) 0.64799(14) -0.08657(6) 0.0521(3) Uani 1 1 d . . . . .
Br06 Br -0.65402(16) 0.70653(15) 0.05454(6) 0.0584(4) Uani 1 1 d . . . . .
Br07 Br -0.24828(15) 0.62775(15) 0.07761(6) 0.0539(4) Uani 1 1 d . . . . .
Br08 Br 1.29099(14) 0.00138(17) 0.50744(7) 0.0613(4) Uani 1 1 d . . . . .
N00A N -0.1212(11) 1.3097(11) 0.1040(5) 0.051(3) Uani 1 1 d . . . . .
H00A H -0.203264 1.277330 0.078535 0.061 Uiso 1 1 calc R U . . .
N00B N -0.3301(12) 0.8705(11) 0.1995(5) 0.048(2) Uani 1 1 d . . . . .
H00D H -0.328411 0.834871 0.159838 0.058 Uiso 1 1 calc R U . . .
N00C N 0.2200(15) 0.9011(12) 0.3263(5) 0.062(3) Uani 1 1 d . . . . .
H00I H 0.200738 0.942338 0.363003 0.074 Uiso 1 1 calc R U . . .
N00E N 0.1088(12) 1.3883(12) 0.1379(5) 0.052(3) Uani 1 1 d . . . . .
H00E H 0.199138 1.414889 0.138179 0.063 Uiso 1 1 calc R U . . .
N00F N -0.2803(13) 0.9049(10) 0.3029(5) 0.050(3) Uani 1 1 d . . . . .
H00F H -0.242270 0.895586 0.340640 0.060 Uiso 1 1 calc R U . . .
C00G C -0.1007(14) 1.3385(12) 0.1687(7) 0.050(3) Uani 1 1 d . . . . .
N00H N 0.2186(13) 0.8461(11) 0.2240(5) 0.054(3) Uani 1 1 d . . . . .
H00K H 0.195503 0.844248 0.183855 0.065 Uiso 1 1 calc R U . . .
N00I N -0.1662(14) 0.7174(13) 0.2425(6) 0.067(3) Uani 1 1 d . . . . .
H00G H -0.155338 0.669979 0.205401 0.080 Uiso 1 1 calc R U . . .
H00H H -0.120208 0.694810 0.276417 0.080 Uiso 1 1 calc R U . . .
C00J C -0.5773(16) 1.1687(15) 0.2302(8) 0.064(4) Uani 1 1 d . . . . .
H00J H -0.644754 1.224419 0.211251 0.077 Uiso 1 1 calc R U . . .
N00K N 0.0670(17) 1.0348(14) 0.2611(7) 0.079(4) Uani 1 1 d . . . . .
H00L H 0.022578 1.013739 0.221521 0.095 Uiso 1 1 d R U . . .
H00M H 0.001012 1.036783 0.285212 0.095 Uiso 1 1 d R U . . .
C00L C 0.0490(14) 1.3904(13) 0.1923(6) 0.048(3) Uani 1 1 d . . . . .
C00M C -0.2544(16) 0.8260(13) 0.2474(6) 0.055(3) Uani 1 1 d . . . . .
C00N C -0.3808(15) 1.0052(12) 0.2881(6) 0.048(3) Uani 1 1 d . . . . .
C00O C 0.4883(16) 0.5880(14) 0.2667(6) 0.054(3) Uani 1 1 d . . . . .
H00O H 0.549413 0.518122 0.250818 0.065 Uiso 1 1 calc R U . . .
N00P N 0.0284(15) 1.3246(14) 0.0250(6) 0.072(3) Uani 1 1 d . . . . .
H00B H 0.113485 1.347385 0.017272 0.087 Uiso 1 1 calc R U . . .
H00C H -0.044003 1.292046 -0.006152 0.087 Uiso 1 1 calc R U . . .
C00Q C 0.4021(15) 0.6561(13) 0.2255(6) 0.048(3) Uani 1 1 d . . . . .
H00Q H 0.402110 0.631624 0.181817 0.057 Uiso 1 1 calc R U . . .
C00R C 0.0086(15) 1.3399(14) 0.0855(7) 0.053(3) Uani 1 1 d . . . . .
C00S C -0.5117(16) 1.0651(15) 0.1927(7) 0.056(3) Uani 1 1 d . . . . .
H00S H -0.532512 1.049478 0.148332 0.068 Uiso 1 1 calc R U . . .
C00T C -0.4463(16) 1.1132(15) 0.3283(7) 0.059(4) Uani 1 1 d . . . . .
H00T H -0.424409 1.129072 0.372687 0.071 Uiso 1 1 calc R U . . .
C00U C 0.3137(16) 0.7910(14) 0.3159(6) 0.052(3) Uani 1 1 d . . . . .
C00V C -0.4154(14) 0.9862(12) 0.2223(6) 0.044(3) Uani 1 1 d . . . . .
C00W C -0.1914(16) 1.3186(16) 0.2105(8) 0.062(4) Uani 1 1 d . . . . .
H00W H -0.287629 1.278077 0.195940 0.074 Uiso 1 1 calc R U . . .
C00X C 0.0139(19) 1.4107(15) 0.2976(7) 0.064(4) Uani 1 1 d . . . . .
H00X H 0.050724 1.430384 0.341331 0.077 Uiso 1 1 calc R U . . .
C00Y C 0.3175(15) 0.7598(12) 0.2505(6) 0.047(3) Uani 1 1 d . . . . .
C011 C 0.4842(18) 0.6238(16) 0.3331(7) 0.064(4) Uani 1 1 d . . . . .
H011 H 0.544798 0.578163 0.360329 0.077 Uiso 1 1 calc R U . . .
C012 C -0.134(2) 1.3612(17) 0.2747(8) 0.069(4) Uani 1 1 d . . . . .
H012 H -0.195295 1.356754 0.303989 0.083 Uiso 1 1 calc R U . . .
C013 C 0.1640(19) 0.9340(16) 0.2709(7) 0.065(4) Uani 1 1 d . . . . .
C014 C -0.5437(17) 1.1923(15) 0.2978(8) 0.065(4) Uani 1 1 d . . . . .
H014 H -0.589527 1.264145 0.322149 0.078 Uiso 1 1 calc R U . . .
C015 C 0.397(2) 0.7201(17) 0.3572(7) 0.069(4) Uani 1 1 d . . . . .
H015 H 0.391202 0.739728 0.400456 0.083 Uiso 1 1 calc R U . . .
C016 C 0.1055(18) 1.4309(14) 0.2568(7) 0.060(4) Uani 1 1 d . . . . .
H016 H 0.202022 1.470294 0.272000 0.072 Uiso 1 1 calc R U . . .
Br1 Br 0.0651(2) 0.98833(19) 0.10606(8) 0.0812(5) Uani 1 1 d . . . . .

loop_
_atom_site_aniso_label
_atom_site_aniso_U_11
_atom_site_aniso_U_22
_atom_site_aniso_U_33
_atom_site_aniso_U_23
_atom_site_aniso_U_13
_atom_site_aniso_U_12
In01 0.0348(6) 0.0231(5) 0.0284(5) 0.0054(4) 0.0074(4) 0.0021(4)
In02 0.0460(7) 0.0416(6) 0.0328(6) 0.0068(5) 0.0098(5) 0.0094(5)
Br03 0.0673(8) 0.0285(6) 0.0362(6) -0.0007(4) 0.0061(5) 0.0046(5)
Br04 0.0760(9) 0.0360(6) 0.0375(7) 0.0167(5) 0.0024(6) -0.0048(6)
Br05 0.0625(8) 0.0559(8) 0.0442(7) 0.0207(6) 0.0144(6) 0.0088(6)
Br06 0.0676(9) 0.0630(8) 0.0435(7) 0.0054(6) 0.0138(6) 0.0306(7)
Br07 0.0541(8) 0.0619(8) 0.0415(7) 0.0063(6) 0.0050(6) -0.0007(6)
Br08 0.0318(6) 0.0811(10) 0.0669(9) 0.0068(7) 0.0108(6) 0.0031(6)
N00A 0.040(6) 0.051(6) 0.061(7) 0.016(5) -0.001(5) 0.001(5)
N00B 0.059(6) 0.046(6) 0.037(6) 0.004(4) 0.008(5) 0.002(5)
N00C 0.095(9) 0.054(7) 0.043(6) 0.002(5) 0.044(6) 0.008(6)
N00E 0.040(6) 0.070(7) 0.054(7) 0.027(6) 0.010(5) -0.005(5)
N00F 0.072(7) 0.039(5) 0.038(6) 0.017(5) -0.002(5) 0.005(5)
C00G 0.043(7) 0.036(6) 0.072(10) 0.021(6) 0.002(6) 0.006(5)
N00H 0.068(7) 0.053(6) 0.050(6) 0.015(5) 0.029(6) 0.007(5)
N00I 0.080(9) 0.065(8) 0.052(7) 0.013(6) 0.003(6) 0.027(7)
C00J 0.049(8) 0.055(8) 0.091(12) 0.032(8) 0.000(7) 0.007(6)
N00K 0.111(11) 0.066(8) 0.072(9) 0.014(7) 0.046(8) 0.014(8)
C00L 0.048(7) 0.040(6) 0.060(8) 0.021(6) 0.011(6) -0.002(5)
C00M 0.071(9) 0.045(7) 0.036(7) 0.003(6) -0.014(6) 0.005(6)
C00N 0.067(8) 0.037(6) 0.041(7) 0.012(5) 0.006(6) -0.004(6)
C00O 0.061(8) 0.049(7) 0.047(8) 0.002(6) 0.003(6) 0.005(6)
N00P 0.077(9) 0.079(9) 0.064(8) 0.014(7) 0.023(7) 0.008(7)
C00Q 0.060(8) 0.050(7) 0.032(6) 0.004(5) 0.014(6) -0.004(6)
C00R 0.050(8) 0.053(8) 0.055(8) 0.008(6) 0.015(6) 0.016(6)
C00S 0.064(9) 0.061(8) 0.043(7) 0.019(6) -0.002(6) 0.003(7)
C00T 0.064(9) 0.067(9) 0.040(7) 0.004(6) 0.002(6) 0.004(7)
C00U 0.076(9) 0.048(7) 0.035(7) 0.010(5) 0.020(6) -0.014(7)
C00V 0.049(7) 0.032(6) 0.050(7) 0.007(5) 0.007(6) -0.005(5)
C00W 0.049(8) 0.078(10) 0.074(10) 0.039(8) 0.025(7) 0.009(7)
C00X 0.091(12) 0.054(8) 0.051(8) 0.009(7) 0.025(8) 0.007(8)
C00Y 0.062(8) 0.039(6) 0.043(7) 0.010(5) 0.020(6) -0.011(6)
C011 0.073(10) 0.067(9) 0.058(9) 0.035(8) 0.000(7) 0.008(8)
C012 0.088(12) 0.069(10) 0.067(10) 0.028(8) 0.041(9) 0.021(9)
C013 0.086(11) 0.059(9) 0.066(10) 0.022(7) 0.042(8) 0.019(8)
C014 0.062(9) 0.052(8) 0.079(11) 0.008(7) 0.014(8) 0.011(7)
C015 0.100(12) 0.066(9) 0.042(8) 0.018(7) 0.010(8) -0.009(9)
C016 0.071(9) 0.049(8) 0.052(8) -0.001(6) 0.001(7) 0.003(7)
Br1 0.0948(12) 0.0739(10) 0.0646(10) 0.0090(8) -0.0063(9) 0.0315(9)

loop_
_atom_type_symbol
_atom_type_description
_atom_type_scat_dispersion_real
_atom_type_scat_dispersion_imag
_atom_type_scat_source
C C 0.0033 0.0016 'International Tables Vol C Tables 4.2.6.8 and 6.1.1.4'
H H 0.0000 0.0000 'International Tables Vol C Tables 4.2.6.8 and 6.1.1.4'
Br Br -0.2901 2.4595 'International Tables Vol C Tables 4.2.6.8 and 6.1.1.4'
In In -0.7276 1.3100 'International Tables Vol C Tables 4.2.6.8 and 6.1.1.4'
N N 0.0061 0.0033 'International Tables Vol C Tables 4.2.6.8 and 6.1.1.4'

loop_
_geom_angle_atom_site_label_1
_geom_angle_atom_site_label_2
_geom_angle_atom_site_label_3
_geom_angle
_geom_angle_site_symmetry_1
_geom_angle_site_symmetry_3
_geom_angle_publ_flag
Br03 In01 Br03 180.00(4) 2_756 . ?
Br03 In01 Br04 89.29(4) . . ?
Br03 In01 Br04 89.29(4) 2_756 2_756 ?
Br03 In01 Br04 90.71(4) 2_756 . ?
Br03 In01 Br04 90.71(4) . 2_756 ?
Br04 In01 Br04 180.00(3) 2_756 . ?
Br08 In01 Br03 89.81(4) 2_756 2_756 ?
Br08 In01 Br03 89.81(4) . . ?
Br08 In01 Br03 90.19(4) 2_756 . ?
Br08 In01 Br03 90.19(4) . 2_756 ?
Br08 In01 Br04 89.52(5) 2_756 2_756 ?
Br08 In01 Br04 89.52(5) . . ?
Br08 In01 Br04 90.48(5) 2_756 . ?
Br08 In01 Br04 90.48(5) . 2_756 ?
Br08 In01 Br08 180.00(7) . 2_756 ?
Br05 In02 Br05 180.0 2_465 . ?
Br05 In02 Br07 90.53(4) 2_465 . ?
Br05 In02 Br07 90.53(4) . 2_465 ?
Br05 In02 Br07 89.47(4) 2_465 2_465 ?
Br05 In02 Br07 89.47(4) . . ?
Br06 In02 Br05 90.09(4) . 2_465 ?
Br06 In02 Br05 90.08(4) 2_465 . ?
Br06 In02 Br05 89.92(4) 2_465 2_465 ?
Br06 In02 Br05 89.91(4) . . ?
Br06 In02 Br06 180.0 . 2_465 ?
Br06 In02 Br07 90.55(5) 2_465 . ?
Br06 In02 Br07 90.55(5) . 2_465 ?
Br06 In02 Br07 89.45(5) . . ?
Br06 In02 Br07 89.45(5) 2_465 2_465 ?
Br07 In02 Br07 180.0 2_465 . ?
C00G N00A H00A 125.2 . . ?
C00G N00A C00R 109.6(11) . . ?
C00R N00A H00A 125.2 . . ?
C00M N00B H00D 124.7 . . ?
C00M N00B C00V 110.5(11) . . ?
C00V N00B H00D 124.7 . . ?
C00U N00C H00I 125.0 . . ?
C013 N00C H00I 125.0 . . ?
C013 N00C C00U 109.9(11) . . ?
C00L N00E H00E 124.5 . . ?
C00R N00E H00E 124.5 . . ?
C00R N00E C00L 111.0(11) . . ?
C00M N00F H00F 126.4 . . ?
C00M N00F C00N 107.2(10) . . ?
C00N N00F H00F 126.4 . . ?
N00A C00G C00L 107.3(12) . . ?
N00A C00G C00W 132.5(13) . . ?
C00W C00G C00L 120.0(13) . . ?
C00Y N00H H00K 125.3 . . ?
C013 N00H H00K 125.3 . . ?
C013 N00H C00Y 109.4(12) . . ?
H00G N00I H00H 120.0 . . ?
C00M N00I H00G 120.0 . . ?
C00M N00I H00H 120.0 . . ?
C00S C00J H00J 119.6 . . ?
C00S C00J C014 120.7(13) . . ?
C014 C00J H00J 119.6 . . ?
H00L N00K H00M 108.9 . . ?
C013 N00K H00L 108.9 . . ?
C013 N00K H00M 109.6 . . ?
N00E C00L C00G 104.6(11) . . ?
C016 C00L N00E 133.6(13) . . ?
C016 C00L C00G 121.9(13) . . ?
N00B C00M N00F 109.8(11) . . ?
N00B C00M N00I 125.7(12) . . ?
N00I C00M N00F 124.5(11) . . ?
N00F C00N C00T 130.8(12) . . ?
C00V C00N N00F 109.0(11) . . ?
C00V C00N C00T 120.2(12) . . ?
C00Q C00O H00O 119.8 . . ?
C00Q C00O C011 120.3(13) . . ?
C011 C00O H00O 119.8 . . ?
H00B N00P H00C 120.0 . . ?
C00R N00P H00B 120.0 . . ?
C00R N00P H00C 120.0 . . ?
C00O C00Q H00Q 120.9 . . ?
C00Y C00Q C00O 118.2(12) . . ?
C00Y C00Q H00Q 120.9 . . ?
N00E C00R N00A 107.6(12) . . ?
N00E C00R N00P 126.8(13) . . ?
N00P C00R N00A 125.7(13) . . ?
C00J C00S H00S 121.2 . . ?
C00V C00S C00J 117.6(13) . . ?
C00V C00S H00S 121.2 . . ?
C00N C00T H00T 122.1 . . ?
C014 C00T C00N 115.8(13) . . ?
C014 C00T H00T 122.1 . . ?
N00C C00U C00Y 106.2(12) . . ?
N00C C00U C015 131.8(13) . . ?
C015 C00U C00Y 121.9(14) . . ?
C00N C00V N00B 103.4(10) . . ?
C00S C00V N00B 133.1(12) . . ?
C00S C00V C00N 123.4(12) . . ?
C00G C00W H00W 121.5 . . ?
C012 C00W C00G 117.1(14) . . ?
C012 C00W H00W 121.5 . . ?
C012 C00X H00X 119.5 . . ?
C016 C00X H00X 119.5 . . ?
C016 C00X C012 121.1(14) . . ?
N00H C00Y C00U 106.3(11) . . ?
C00Q C00Y N00H 133.4(12) . . ?
C00Q C00Y C00U 120.1(13) . . ?
C00O C011 H011 119.2 . . ?
C015 C011 C00O 121.7(13) . . ?
C015 C011 H011 119.2 . . ?
C00W C012 C00X 122.4(14) . . ?
C00W C012 H012 118.8 . . ?
C00X C012 H012 118.8 . . ?
N00C C013 N00H 108.0(13) . . ?
N00C C013 N00K 127.8(13) . . ?
N00H C013 N00K 124.2(14) . . ?
C00J C014 H014 118.8 . . ?
C00T C014 C00J 122.3(14) . . ?
C00T C014 H014 118.8 . . ?
C00U C015 H015 121.2 . . ?
C011 C015 C00U 117.6(14) . . ?
C011 C015 H015 121.2 . . ?
C00L C016 H016 121.4 . . ?
C00X C016 C00L 117.2(14) . . ?
C00X C016 H016 121.4 . . ?

loop_
_geom_bond_atom_site_label_1
_geom_bond_atom_site_label_2
_geom_bond_distance
_geom_bond_site_symmetry_2
_geom_bond_publ_flag
In01 Br03 2.6841(11) 2_756 ?
In01 Br03 2.6841(11) . ?
In01 Br04 2.6975(11) . ?
In01 Br04 2.6974(11) 2_756 ?
In01 Br08 2.6356(13) 2_756 ?
In01 Br08 2.6356(13) . ?
In02 Br05 2.6941(13) . ?
In02 Br05 2.6941(13) 2_465 ?
In02 Br06 2.6492(12) . ?
In02 Br06 2.6492(12) 2_465 ?
In02 Br07 2.7040(13) 2_465 ?
In02 Br07 2.7040(13) . ?
N00A H00A 0.8600 . ?
N00A C00G 1.354(17) . ?
N00A C00R 1.366(17) . ?
N00B H00D 0.8600 . ?
N00B C00M 1.311(16) . ?
N00B C00V 1.425(16) . ?
N00C H00I 0.8600 . ?
N00C C00U 1.384(18) . ?
N00C C013 1.336(19) . ?
N00E H00E 0.8600 . ?
N00E C00L 1.388(16) . ?
N00E C00R 1.322(17) . ?
N00F H00F 0.8600 . ?
N00F C00M 1.342(17) . ?
N00F C00N 1.401(16) . ?
C00G C00L 1.417(17) . ?
C00G C00W 1.377(19) . ?
N00H H00K 0.8600 . ?
N00H C00Y 1.383(17) . ?
N00H C013 1.352(17) . ?
N00I H00G 0.8600 . ?
N00I H00H 0.8600 . ?
N00I C00M 1.333(17) . ?
C00J H00J 0.9300 . ?
C00J C00S 1.36(2) . ?
C00J C014 1.42(2) . ?
N00K H00L 0.8642 . ?
N00K H00M 0.8650 . ?
N00K C013 1.357(19) . ?
C00L C016 1.377(19) . ?
C00N C00T 1.421(19) . ?
C00N C00V 1.383(17) . ?
C00O H00O 0.9300 . ?
C00O C00Q 1.378(18) . ?
C00O C011 1.42(2) . ?
N00P H00B 0.8600 . ?
N00P H00C 0.8600 . ?
N00P C00R 1.339(17) . ?
C00Q H00Q 0.9300 . ?
C00Q C00Y 1.354(18) . ?
C00S H00S 0.9300 . ?
C00S C00V 1.350(18) . ?
C00T H00T 0.9300 . ?
C00T C014 1.37(2) . ?
C00U C00Y 1.397(17) . ?
C00U C015 1.39(2) . ?
C00W H00W 0.9300 . ?
C00W C012 1.37(2) . ?
C00X H00X 0.9300 . ?
C00X C012 1.39(2) . ?
C00X C016 1.37(2) . ?
C011 H011 0.9300 . ?
C011 C015 1.32(2) . ?
C012 H012 0.9300 . ?
C014 H014 0.9300 . ?
C015 H015 0.9300 . ?
C016 H016 0.9300 . ?

loop_
_geom_torsion_atom_site_label_1
_geom_torsion_atom_site_label_2
_geom_torsion_atom_site_label_3
_geom_torsion_atom_site_label_4
_geom_torsion
_geom_torsion_site_symmetry_1
_geom_torsion_site_symmetry_2
_geom_torsion_site_symmetry_3
_geom_torsion_site_symmetry_4
_geom_torsion_publ_flag
N00A C00G C00L N00E -0.1(13) . . . . ?
N00A C00G C00L C016 179.5(12) . . . . ?
N00A C00G C00W C012 -180.0(13) . . . . ?
N00C C00U C00Y N00H -3.8(14) . . . . ?
N00C C00U C00Y C00Q 179.3(12) . . . . ?
N00C C00U C015 C011 -175.7(15) . . . . ?
N00E C00L C016 C00X -176.5(14) . . . . ?
N00F C00N C00T C014 -178.7(14) . . . . ?
N00F C00N C00V N00B -0.2(13) . . . . ?
N00F C00N C00V C00S 178.9(12) . . . . ?
C00G N00A C00R N00E -0.5(14) . . . . ?
C00G N00A C00R N00P -179.7(12) . . . . ?
C00G C00L C016 C00X 4(2) . . . . ?
C00G C00W C012 C00X -6(2) . . . . ?
C00J C00S C00V N00B 178.8(13) . . . . ?
C00J C00S C00V C00N 0(2) . . . . ?
C00L N00E C00R N00A 0.5(15) . . . . ?
C00L N00E C00R N00P 179.6(13) . . . . ?
C00L C00G C00W C012 4.9(19) . . . . ?
C00M N00B C00V C00N 0.5(14) . . . . ?
C00M N00B C00V C00S -178.4(14) . . . . ?
C00M N00F C00N C00T 179.3(14) . . . . ?
C00M N00F C00N C00V -0.2(14) . . . . ?
C00N N00F C00M N00B 0.5(15) . . . . ?
C00N N00F C00M N00I -178.6(14) . . . . ?
C00N C00T C014 C00J 0(2) . . . . ?
C00O C00Q C00Y N00H -178.7(13) . . . . ?
C00O C00Q C00Y C00U -2.9(19) . . . . ?
C00O C011 C015 C00U -3(2) . . . . ?
C00Q C00O C011 C015 1(2) . . . . ?
C00R N00A C00G C00L 0.4(13) . . . . ?
C00R N00A C00G C00W -175.2(14) . . . . ?
C00R N00E C00L C00G -0.2(14) . . . . ?
C00R N00E C00L C016 -179.7(14) . . . . ?
C00S C00J C014 C00T 0(2) . . . . ?
C00T C00N C00V N00B -179.7(12) . . . . ?
C00T C00N C00V C00S -1(2) . . . . ?
C00U N00C C013 N00H 0.5(17) . . . . ?
C00U N00C C013 N00K 179.2(16) . . . . ?
C00V N00B C00M N00F -0.7(16) . . . . ?
C00V N00B C00M N00I 178.4(14) . . . . ?
C00V C00N C00T C014 1(2) . . . . ?
C00W C00G C00L N00E 176.1(12) . . . . ?
C00W C00G C00L C016 -4.3(19) . . . . ?
C00Y N00H C013 N00C -3.0(17) . . . . ?
C00Y N00H C013 N00K 178.2(14) . . . . ?
C00Y C00U C015 C011 2(2) . . . . ?
C011 C00O C00Q C00Y 2(2) . . . . ?
C012 C00X C016 C00L -5(2) . . . . ?
C013 N00C C00U C00Y 2.1(16) . . . . ?
C013 N00C C00U C015 -179.9(16) . . . . ?
C013 N00H C00Y C00Q -179.5(15) . . . . ?
C013 N00H C00Y C00U 4.2(15) . . . . ?
C014 C00J C00S C00V 1(2) . . . . ?
C015 C00U C00Y N00H 178.0(13) . . . . ?
C015 C00U C00Y C00Q 1(2) . . . . ?
C016 C00X C012 C00W 6(2) . . . . ?

loop_
_smtbx_masks_void_nr
_smtbx_masks_void_average_x
_smtbx_masks_void_average_y
_smtbx_masks_void_average_z
_smtbx_masks_void_volume
_smtbx_masks_void_count_electrons
_smtbx_masks_void_content
1 -0.012 0.500 0.500 244.3 119.2 '6.667 CH3OH'
2 0.500 0.000 0.000 106.6 43.7 '2.2 H20'
